data_2214825
loop_
_publ_author_name
'Jenkins, Darkus'
'Sykora, Richard E.'
'Assefa, Zerihun'

_publ_section_title
;
 Tri-2-furyl-phosphine oxide: an oxidation product of the weak Lewis
 base tri-2-furylphosphine
;
_journal_coeditor_code PK2038
_journal_issue 8
_journal_name_full 'Acta Crystallographica Section E'
_journal_page_first o3510
_journal_page_last o3511
_journal_paper_doi 10.1107/S1600536807034125
_journal_volume 63
_journal_year 2007
_chemical_formula_iupac 'C12 H9 O4 P'
_chemical_formula_moiety 'C12 H9 O4 P'
_chemical_formula_sum 'C12 H9 O4 P'
_chemical_formula_weight 248.16
_chemical_name_systematic
;
Tri-2-furyl-phosphine oxide
;
_space_group_IT_number 19
_symmetry_cell_setting orthorhombic
_symmetry_space_group_name_Hall 'P 2ac 2ab'
_symmetry_space_group_name_H-M 'P 21 21 21'
_atom_sites_solution_hydrogens geom
_atom_sites_solution_primary direct
_atom_sites_solution_secondary difmap
_audit_creation_method SHELXL-97
_cell_angle_alpha 90.00
_cell_angle_beta 90.00
_cell_angle_gamma 90.00
_cell_formula_units_Z 4
_cell_length_a 8.0837(8)
_cell_length_b 10.9362(17)
_cell_length_c 13.4690(15)
_cell_measurement_reflns_used 25
_cell_measurement_temperature 290(2)
_cell_measurement_theta_max 11.8
_cell_measurement_theta_min 8.1
_cell_volume 1190.7(3)
_computing_cell_refinement CAD-4/PC
_computing_data_collection 'CAD-4/PC (Enraf--Nonius, 1993)'
_computing_data_reduction 'XCAD4 (Harms & Wocadlo, 1995)'
_computing_molecular_graphics 'SHELXTL (Bruker, 1998)'
_computing_publication_material 'publCIF (Westrip, 2007)'
_computing_structure_refinement 'SHELXL97 (Sheldrick, 1997)'
_computing_structure_solution 'SHELXS97 (Sheldrick, 1997)'
_diffrn_ambient_temperature 290(2)
_diffrn_measured_fraction_theta_full 1.000
_diffrn_measured_fraction_theta_max 1.000
_diffrn_measurement_device_type 'Enraf--Nonius CAD-4'
_diffrn_measurement_method \q/2\q
_diffrn_radiation_monochromator graphite
_diffrn_radiation_source 'fine-focus sealed tube'
_diffrn_radiation_type MoK\a
_diffrn_radiation_wavelength 0.71073
_diffrn_reflns_av_R_equivalents 0.0181
_diffrn_reflns_av_sigmaI/netI 0.0242
_diffrn_reflns_limit_h_max 9
_diffrn_reflns_limit_h_min 0
_diffrn_reflns_limit_k_max 13
_diffrn_reflns_limit_k_min 0
_diffrn_reflns_limit_l_max 16
_diffrn_reflns_limit_l_min -16
_diffrn_reflns_number 2455
_diffrn_reflns_theta_full 25.37
_diffrn_reflns_theta_max 25.4
_diffrn_reflns_theta_min 2.4
_diffrn_standards_decay_% 0
_diffrn_standards_interval_count 120
_diffrn_standards_number 3
_exptl_absorpt_coefficient_mu 0.23
_exptl_absorpt_correction_T_max 0.895
_exptl_absorpt_correction_T_min 0.877
_exptl_absorpt_correction_type psi-scan
_exptl_absorpt_process_details '(North <i>et al.</i>, 1968)'
_exptl_crystal_colour colorless
_exptl_crystal_density_diffrn 1.384
_exptl_crystal_density_method 'not measured'
_exptl_crystal_description prism
_exptl_crystal_F_000 512
_exptl_crystal_size_max 1.0
_exptl_crystal_size_mid 0.49
_exptl_crystal_size_min 0.48
_refine_diff_density_max 0.30
_refine_diff_density_min -0.23
_refine_ls_abs_structure_details 'Flack (1983), 905 Friedel pairs'
_refine_ls_abs_structure_Flack -0.01(6)
_refine_ls_extinction_coef 0.029(3)
_refine_ls_extinction_expression Fc^*^=kFc[1+0.001xFc^2^\l^3^/sin(2\q)]^-1/4^
_refine_ls_extinction_method SHELXL97
_refine_ls_goodness_of_fit_ref 1.07
_refine_ls_hydrogen_treatment constr
_refine_ls_matrix_type full
_refine_ls_number_parameters 155
_refine_ls_number_reflns 2183
_refine_ls_number_restraints 0
_refine_ls_restrained_S_all 1.07
_refine_ls_R_factor_all 0.0380
_refine_ls_R_factor_gt 0.0345
_refine_ls_shift/su_max 0.000
_refine_ls_shift/su_mean 0.000
_refine_ls_structure_factor_coef Fsqd
_refine_ls_weighting_details 'calc w=1/[\s^2^(Fo^2^)+(0.0617P)^2^+0.1689P] where P=(Fo^2^+2Fc^2^)/3'
_refine_ls_weighting_scheme calc
_refine_ls_wR_factor_gt 0.0972
_refine_ls_wR_factor_ref 0.0993
_reflns_number_gt 2043
_reflns_number_total 2183
_reflns_threshold_expression I>2\s(I)
_cod_data_source_file pk2038.cif
_cod_data_source_block I
_cod_database_code 2214825
_cod_database_fobs_code 2214825

loop_
_symmetry_equiv_pos_as_xyz
'x, y, z'
'-x+1/2, -y, z+1/2'
'-x, y+1/2, -z+1/2'
'x+1/2, -y+1/2, -z'

loop_
_atom_site_type_symbol
_atom_site_label
_atom_site_fract_x
_atom_site_fract_y
_atom_site_fract_z
_atom_site_U_iso_or_equiv
_atom_site_adp_type
_atom_site_calc_flag
_atom_site_refinement_flags
_atom_site_occupancy
P P1 0.77262(6) 0.09125(5) 0.24066(4) 0.03648(18) Uani d . 1
O O1 0.8209(4) 0.31874(17) 0.15987(16) 0.0788(7) Uani d . 1
O O2 0.7664(2) 0.09724(15) 0.43842(11) 0.0538(4) Uani d . 1
O O3 0.47834(19) 0.20950(13) 0.23857(15) 0.0480(4) Uani d . 1
O O4 0.8335(2) -0.03428(14) 0.22293(14) 0.0529(4) Uani d . 1
C C1 0.8511(3) 0.1956(2) 0.15066(16) 0.0450(5) Uani d . 1
C C2 0.9358(5) 0.1725(4) 0.0685(2) 0.0816(10) Uani d . 1
H H2A 0.9696 0.0967 0.0448 0.098 Uiso calc R 1
C C3 0.9645(5) 0.2918(4) 0.0236(2) 0.0881(12) Uani d . 1
H H3A 1.0227 0.3071 -0.0346 0.106 Uiso calc R 1
C C4 0.8941(6) 0.3723(4) 0.0795(3) 0.0953(13) Uani d . 1
H H4B 0.8934 0.4559 0.0668 0.114 Uiso calc R 1
C C5 0.8257(3) 0.1579(2) 0.35641(15) 0.0380(5) Uani d . 1
C C6 0.9141(4) 0.2562(3) 0.3848(2) 0.0573(7) Uani d . 1
H H6A 0.9664 0.3129 0.3440 0.069 Uiso calc R 1
C C7 0.9106(4) 0.2547(4) 0.4909(2) 0.0714(9) Uani d . 1
H H7A 0.9623 0.3104 0.5328 0.086 Uiso calc R 1
C C8 0.8210(4) 0.1604(3) 0.51835(19) 0.0647(7) Uani d . 1
H H8A 0.7982 0.1398 0.5839 0.078 Uiso calc R 1
C C9 0.5522(2) 0.09714(18) 0.23460(16) 0.0371(5) Uani d . 1
C C10 0.4375(3) 0.0104(2) 0.2246(2) 0.0559(7) Uani d . 1
H H10A 0.4561 -0.0733 0.2201 0.067 Uiso calc R 1
C C11 0.2819(3) 0.0700(2) 0.2222(2) 0.0583(7) Uani d . 1
H H11A 0.1788 0.0331 0.2159 0.070 Uiso calc R 1
C C12 0.3125(3) 0.1888(2) 0.2306(2) 0.0524(6) Uani d . 1
H H12A 0.2319 0.2496 0.2311 0.063 Uiso calc R 1

loop_
_atom_site_aniso_label
_atom_site_aniso_U_11
_atom_site_aniso_U_22
_atom_site_aniso_U_33
_atom_site_aniso_U_12
_atom_site_aniso_U_13
_atom_site_aniso_U_23
P1 0.0337(3) 0.0355(3) 0.0402(3) 0.0013(2) 0.0009(2) -0.0019(2)
O1 0.1116(19) 0.0550(12) 0.0698(12) -0.0135(12) 0.0208(13) 0.0142(9)
O2 0.0612(10) 0.0566(10) 0.0435(8) -0.0071(9) 0.0058(7) 0.0098(7)
O3 0.0412(8) 0.0327(7) 0.0702(11) 0.0022(6) -0.0025(8) -0.0087(7)
O4 0.0481(8) 0.0417(9) 0.0689(10) 0.0095(7) -0.0009(8) -0.0094(8)
C1 0.0406(12) 0.0552(14) 0.0391(11) -0.0060(11) -0.0013(10) 0.0019(10)
C2 0.079(2) 0.117(3) 0.0483(15) 0.013(2) 0.0168(15) 0.0023(17)
C3 0.079(2) 0.136(4) 0.0498(17) -0.018(2) 0.0137(16) 0.031(2)
C4 0.115(3) 0.098(3) 0.073(2) -0.033(2) 0.009(2) 0.037(2)
C5 0.0350(10) 0.0426(11) 0.0363(10) -0.0016(10) 0.0022(8) 0.0044(8)
C6 0.0588(15) 0.0679(17) 0.0451(12) -0.0230(14) 0.0018(11) -0.0017(12)
C7 0.0658(17) 0.103(2) 0.0450(14) -0.0295(18) -0.0008(12) -0.0156(14)
C8 0.0609(16) 0.095(2) 0.0382(12) -0.0053(16) 0.0016(11) 0.0041(13)
C9 0.0337(10) 0.0327(10) 0.0450(11) 0.0025(8) 0.0009(8) -0.0004(10)
C10 0.0428(12) 0.0328(11) 0.092(2) 0.0000(9) -0.0011(13) 0.0022(12)
C11 0.0365(11) 0.0480(13) 0.0902(19) -0.0049(10) -0.0032(12) 0.0032(13)
C12 0.0354(11) 0.0480(13) 0.0740(16) 0.0070(9) -0.0017(11) -0.0032(12)

loop_
_atom_type_symbol
_atom_type_description
_atom_type_scat_dispersion_real
_atom_type_scat_dispersion_imag
_atom_type_scat_source
C C 0.0033 0.0016 'International Tables Vol C Tables 4.2.6.8 and 6.1.1.4'
H H 0.0000 0.0000 'International Tables Vol C Tables 4.2.6.8 and 6.1.1.4'
O O 0.0106 0.0060 'International Tables Vol C Tables 4.2.6.8 and 6.1.1.4'
P P 0.1023 0.0942 'International Tables Vol C Tables 4.2.6.8 and 6.1.1.4'

loop_
_geom_angle_atom_site_label_1
_geom_angle_atom_site_label_2
_geom_angle_atom_site_label_3
_geom_angle
O4 P1 C5 116.31(11)
O4 P1 C1 111.51(11)
C5 P1 C1 104.39(11)
O4 P1 C9 111.01(10)
C5 P1 C9 105.48(10)
C1 P1 C9 107.53(11)
C4 O1 C1 105.8(3)
C8 O2 C5 106.20(19)
C12 O3 C9 106.11(16)
C2 C1 O1 110.8(3)
C2 C1 P1 129.0(3)
O1 C1 P1 120.20(18)
C1 C2 C3 104.9(3)
C1 C2 H2A 127.5
C3 C2 H2A 127.5
C4 C3 C2 107.4(3)
C4 C3 H3A 126.3
C2 C3 H3A 126.3
C3 C4 O1 111.2(4)
C3 C4 H4B 124.4
O1 C4 H4B 124.4
C6 C5 O2 110.0(2)
C6 C5 P1 134.91(18)
O2 C5 P1 115.06(16)
C5 C6 C7 105.3(2)
C5 C6 H6A 127.3
C7 C6 H6A 127.3
C8 C7 C6 107.6(3)
C8 C7 H7A 126.2
C6 C7 H7A 126.2
C7 C8 O2 110.9(2)
C7 C8 H8A 124.6
O2 C8 H8A 124.6
C10 C9 O3 109.83(18)
C10 C9 P1 132.34(17)
O3 C9 P1 117.82(14)
C9 C10 C11 107.1(2)
C9 C10 H10A 126.5
C11 C10 H10A 126.5
C12 C11 C10 106.4(2)
C12 C11 H11A 126.8
C10 C11 H11A 126.8
C11 C12 O3 110.6(2)
C11 C12 H12A 124.7
O3 C12 H12A 124.7

loop_
_geom_bond_atom_site_label_1
_geom_bond_atom_site_label_2
_geom_bond_distance
P1 O4 1.4777(16)
P1 C5 1.774(2)
P1 C1 1.782(2)
P1 C9 1.7846(19)
O1 C4 1.366(4)
O1 C1 1.374(3)
O2 C8 1.353(3)
O2 C5 1.375(3)
O3 C12 1.364(3)
O3 C9 1.367(2)
C1 C2 1.326(4)
C2 C3 1.457(5)
C2 H2A 0.9300
C3 C4 1.291(6)
C3 H3A 0.9300
C4 H4B 0.9300
C5 C6 1.346(3)
C6 C7 1.429(4)
C6 H6A 0.9300
C7 C8 1.313(4)
C7 H7A 0.9300
C8 H8A 0.9300
C9 C10 1.333(3)
C10 C11 1.417(3)
C10 H10A 0.9300
C11 C12 1.328(3)
C11 H11A 0.9300
C12 H12A 0.9300

loop_
_geom_hbond_atom_site_label_D
_geom_hbond_atom_site_label_H
_geom_hbond_atom_site_label_A
_geom_hbond_site_symmetry_A
_geom_hbond_distance_DH
_geom_hbond_distance_HA
_geom_hbond_distance_DA
_geom_hbond_angle_DHA
C8 H8A O4 2_655 0.93 2.44 3.325(3) 158.2
C6 H6A O4 3_755 0.93 2.49 3.394(3) 162.8
C12 H12A O4 3_655 0.93 2.50 3.309(3) 145.6
C10 H10A O3 3_645 0.93 2.50 3.397(3) 163.0

loop_
_cod_related_entry_id
_cod_related_entry_database
_cod_related_entry_code
1 ChemSpider 89810
